data_2104666
loop_
_publ_author_name
'Baikie, Tom'
'Pramana, Stevin S.'
'Ferraris, Cristiano'
'Huang, Yizhong'
'Kendrick, Emma'
'Knight, Kevin S.'
'Ahmad, Zahara'
'White, T. J.'

_publ_section_title
;
 Polysomatic apatites
;
_journal_coeditor_code BK5091
_journal_issue 1
_journal_name_full 'Acta Crystallographica Section B'
_journal_page_first 1
_journal_page_last 16
_journal_paper_doi 10.1107/S0108768109053981
_journal_volume 66
_journal_year 2010
_chemical_formula_sum 'Ge9 O33 Pb15'
_chemical_formula_weight 4289.47
_space_group_IT_number 143
_symmetry_cell_setting hexagonal
_symmetry_space_group_name_Hall 'P 3'
_symmetry_space_group_name_H-M 'P 3'
_cell_angle_alpha 90
_cell_angle_beta 90
_cell_angle_gamma 120
_cell_formula_units_Z 1
_cell_length_a 10.228870(10)
_cell_length_b 10.228870(10)
_cell_length_c 10.66337(2)
_cell_volume 966.230(2)
_diffrn_ambient_temperature 298
_diffrn_measurement_device_type 'ISIS HRPD'
_diffrn_radiation_probe neutron
_diffrn_radiation_type neutron
_pd_meas_number_of_points 4540
_pd_meas_scan_method tof
_pd_proc_ls_prof_R_factor 0.036
_pd_proc_ls_prof_wR_expected 0.030
_pd_proc_ls_prof_wR_factor 0.043
_pd_spec_mounting 'vanadium can with He exchange gas'
_pd_spec_mount_mode transmission
_pd_spec_shape cylinder
_refine_ls_goodness_of_fit_all 1.43
_refine_ls_number_parameters 96
_refine_ls_number_restraints 0
_reflns_number_total 2401
_cod_data_source_file bk5091.cif
_cod_data_source_block Pb15Ge9O33
_cod_depositor_comments
;
 Adding the _chemical_formula_sum data item after consulting the original
 publication.

 Antanas Vaitkus,
 2017-08-07
;
_cod_original_cell_volume 966.230(3)
_cod_database_code 2104666

loop_
_symmetry_equiv_pos_site_id
_symmetry_equiv_pos_as_xyz
1 '-x+y, -x, z'
2 '-y, x-y, z'
3 'x, y, z'

loop_
_atom_site_type_symbol
_atom_site_label
_atom_site_fract_x
_atom_site_fract_y
_atom_site_fract_z
_atom_site_U_iso_or_equiv
_atom_site_occupancy
Pb2+ Pb1 0.3333 0.6667 0.3346(11) 0.019(2) 1.
Pb2+ Pb2 0.3333 0.6667 0.6581(11) 0.0060(10) 1.
Pb2+ Pb3 0.6667 0.3333 0.3241(9) 0.0140(10) 1.
Pb2+ Pb4 0.6667 0.3333 0.6715(11) 0.020(10) 1.
Pb2+ Pb5 0.3333 0.6667 0.997 0.0060(10) 1.
Pb2+ Pb6 0.6667 0.3333 -0.0048 0.0150(10) 1.
Pb2+ Pb7 0.2700(3) 0.2714(3) 0.1771(9) 0.0171(6) 1.
Pb2+ Pb8 0.2569(3) 0.2532(3) 0.8110(9) 0.0099(6) 1.
Pb2+ Pb9 0.2512(3) 0.9939(4) 0.5111(9) 0.0135(6) 1.
Ge4+ Ge1 0.0195(3) 0.3960(3) 0.1422(9) 0.00940(10) 1.
Ge4+ Ge2 0.0042(5) 0.3859(4) 0.8380(9) 0.015(9) 1.
Ge4+ Ge3 0.3944(4) 0.3869(3) 0.4970(9) 0.0094(5) 1.
O2- O1 0.0959(5) 0.3218(6) 0.2556(10) 0.0210(10) 1.
O2- O2 0.0880(6) 0.3297(6) 0.7300(10) 0.0150(10) 1.
O2- O3 0.1229(5) 0.5963(6) 0.1531(11) 0.0230(10) 1.
O2- O4 0.0842(5) 0.5850(6) 0.8358(10) 0.0140(10) 1.
O2- O5 0.8290(5) 0.3272(5) 0.1625(10) 0.0210(10) 1.
O2- O6 0.8096(6) 0.2890(6) 0.8332(9) 0.0140(10) 1.
O2- O7 0.0666(4) 0.3551(4) 0.9886(11) 0.0134(9) 1.
O2- O8 0.2950(4) 0.4840(5) 0.4991(11) 0.0130(10) 1.
O2- O9 0.5859(6) 0.5036(6) 0.5317(9) 0.0210(10) 1.
O2- O10 0.3729(6) 0.2879(6) 0.3613(10) 0.0200(10) 1.
O2- O11 0.3185(6) 0.2420(6) 0.6146(10) 0.0210(10) 1.
